data_2205904
loop_
_publ_author_name
'Chun-Nian Xia'
'Wei Zhou'
'Wei-Xiao Hu'

_publ_section_title
;
 Prop-2-ynyl 3-(3,4-dihydroxyphenyl)prop-2-enoate monohydrate
;
_journal_issue 6
_journal_name_full 'Acta Crystallographica Section E'
_journal_page_first o1783
_journal_page_last o1784
_journal_paper_doi 10.1107/S1600536805014340
_journal_volume 61
_journal_year 2005
_chemical_formula_iupac 'C12 H10 O4, H2 O'
_chemical_formula_moiety 'C12 H10 O4, H2 O'
_chemical_formula_sum 'C12 H12 O5'
_chemical_formula_weight 236.22
_chemical_name_systematic
;
Prop-2-ynyl 3-(3,4-dihydroxyphenyl)prop-2-enoate monohydrate
;
_space_group_IT_number 14
_symmetry_cell_setting monoclinic
_symmetry_space_group_name_Hall '-P 2yn'
_symmetry_space_group_name_H-M 'P 1 21/n 1'
_atom_sites_solution_hydrogens geom
_atom_sites_solution_primary direct
_atom_sites_solution_secondary difmap
_audit_creation_method SHELXL-97
_cell_angle_alpha 90.000
_cell_angle_beta 109.560(17)
_cell_angle_gamma 90.000
_cell_formula_units_Z 4
_cell_length_a 12.857(3)
_cell_length_b 7.0660(12)
_cell_length_c 13.5410(12)
_cell_measurement_reflns_used 25
_cell_measurement_temperature 296(2)
_cell_measurement_theta_max 13.68
_cell_measurement_theta_min 9.96
_cell_volume 1159.2(4)
_computing_cell_refinement 'CAD-4 EXPRESS'
_computing_data_collection 'CAD-4 EXPRESS (Enraf--Nonius, 1994)'
_computing_data_reduction 'XCAD (McArdle, 2000)'
_computing_molecular_graphics 'ORTEP-3 (Farrugia, 1999)'
_computing_publication_material SHELXL97
_computing_structure_refinement 'SHELXL97 (Sheldrick, 1997)'
_computing_structure_solution 'SHELXS97 (Sheldrick, 1997)'
_diffrn_ambient_temperature 296(2)
_diffrn_measured_fraction_theta_full 1.000
_diffrn_measured_fraction_theta_max 1.000
_diffrn_measurement_device_type 'Enraf--Nonius CAD-4'
_diffrn_measurement_method \w/2\q
_diffrn_radiation_monochromator graphite
_diffrn_radiation_source 'fine-focus sealed tube'
_diffrn_radiation_type MoK\a
_diffrn_radiation_wavelength 0.71073
_diffrn_reflns_av_R_equivalents 0.0219
_diffrn_reflns_av_sigmaI/netI 0.0256
_diffrn_reflns_limit_h_max 15
_diffrn_reflns_limit_h_min -1
_diffrn_reflns_limit_k_max 8
_diffrn_reflns_limit_k_min 0
_diffrn_reflns_limit_l_max 15
_diffrn_reflns_limit_l_min -16
_diffrn_reflns_number 2387
_diffrn_reflns_theta_full 25.17
_diffrn_reflns_theta_max 25.17
_diffrn_reflns_theta_min 1.89
_diffrn_standards_decay_% 0.3
_diffrn_standards_interval_time 60
_diffrn_standards_number 3
_exptl_absorpt_coefficient_mu 0.106
_exptl_absorpt_correction_T_max 0.9688
_exptl_absorpt_correction_T_min 0.9388
_exptl_absorpt_correction_type empirical
_exptl_absorpt_process_details '(North et al., 1968)'
_exptl_crystal_colour 'light brown'
_exptl_crystal_density_diffrn 1.354
_exptl_crystal_density_method 'not measured'
_exptl_crystal_description prismatic
_exptl_crystal_F_000 496
_exptl_crystal_size_max 0.50
_exptl_crystal_size_mid 0.40
_exptl_crystal_size_min 0.30
_refine_diff_density_max 0.155
_refine_diff_density_min -0.130
_refine_ls_extinction_coef 0.0107(18)
_refine_ls_extinction_expression Fc^*^=kFc[1+0.001xFc^2^\l^3^/sin(2\q)]^-1/4^
_refine_ls_extinction_method SHELXL97
_refine_ls_goodness_of_fit_ref 1.030
_refine_ls_hydrogen_treatment mixed
_refine_ls_matrix_type full
_refine_ls_number_parameters 165
_refine_ls_number_reflns 2087
_refine_ls_number_restraints 3
_refine_ls_restrained_S_all 1.036
_refine_ls_R_factor_all 0.0606
_refine_ls_R_factor_gt 0.0338
_refine_ls_shift/su_max 0.000
_refine_ls_shift/su_mean 0.000
_refine_ls_structure_factor_coef Fsqd
_refine_ls_weighting_details 'w = 1/[\s^2^(Fo^2^)+(0.0424P)^2^+0.3495P] where P = (Fo^2^+2Fc^2^)/3'
_refine_ls_weighting_scheme calc
_refine_ls_wR_factor_gt 0.0863
_refine_ls_wR_factor_ref 0.1009
_reflns_number_gt 1461
_reflns_number_total 2087
_reflns_threshold_expression I>2\s(I)
_cod_data_source_file cv6482.cif
_cod_data_source_block I
_cod_original_sg_symbol_H-M 'P 21/n'
_cod_database_code 2205904
_cod_database_fobs_code 2205904

loop_
_symmetry_equiv_pos_as_xyz
'x, y, z'
'-x+1/2, y+1/2, -z+1/2'
'-x, -y, -z'
'x-1/2, -y-1/2, z-1/2'

loop_
_atom_site_label
_atom_site_fract_x
_atom_site_fract_y
_atom_site_fract_z
_atom_site_U_iso_or_equiv
_atom_site_adp_type
_atom_site_calc_flag
_atom_site_refinement_flags
_atom_site_occupancy
_atom_site_type_symbol
O1 0.41818(9) 0.1022(2) 0.53731(9) 0.0528(4) Uani d . 1 O
H1 0.4689 0.0917 0.5942 0.079 Uiso calc R 1 H
O2 0.24284(10) 0.1685(2) 0.36780(9) 0.0537(4) Uani d . 1 O
H2 0.3042 0.1241 0.3729 0.081 Uiso calc R 1 H
O3 -0.19029(10) 0.3271(2) 0.62331(9) 0.0567(4) Uani d . 1 O
O4 -0.27663(9) 0.33990(18) 0.45120(9) 0.0446(3) Uani d . 1 O
O5 0.60599(12) 0.0572(2) 0.70384(11) 0.0620(4) Uani d D 1 O
H5B 0.613(2) -0.029(3) 0.7492(17) 0.122(12) Uiso d D 1 H
H5A 0.644(2) 0.156(3) 0.726(2) 0.132(13) Uiso d D 1 H
C1 0.20739(14) 0.1883(3) 0.65915(14) 0.0522(5) Uani d . 1 C
H1A 0.1996 0.1927 0.7249 0.063 Uiso calc R 1 H
C2 0.30950(14) 0.1481(3) 0.65144(14) 0.0525(5) Uani d . 1 C
H2A 0.3696 0.1261 0.7117 0.063 Uiso calc R 1 H
C3 0.32248(13) 0.1406(2) 0.55474(13) 0.0413(4) Uani d . 1 C
C4 0.23154(13) 0.1737(2) 0.46495(12) 0.0389(4) Uani d . 1 C
C5 0.13060(13) 0.2139(2) 0.47295(13) 0.0401(4) Uani d . 1 C
H5 0.0707 0.2360 0.4125 0.048 Uiso calc R 1 H
C6 0.11623(13) 0.2224(2) 0.57076(13) 0.0413(4) Uani d . 1 C
C7 0.00984(13) 0.2605(2) 0.58237(14) 0.0442(4) Uani d . 1 C
H7 0.0099 0.2687 0.6509 0.053 Uiso calc R 1 H
C8 -0.08740(13) 0.2851(3) 0.50828(14) 0.0447(4) Uani d . 1 C
H8 -0.0925 0.2810 0.4382 0.054 Uiso calc R 1 H
C9 -0.18623(13) 0.3186(2) 0.53536(13) 0.0402(4) Uani d . 1 C
C10 -0.37615(13) 0.3756(3) 0.47547(13) 0.0456(4) Uani d . 1 C
H10A -0.3655 0.4842 0.5216 0.055 Uiso calc R 1 H
H10B -0.3933 0.2669 0.5109 0.055 Uiso calc R 1 H
C11 -0.46607(15) 0.4115(3) 0.37898(14) 0.0474(5) Uani d . 1 C
C12 -0.54253(17) 0.4427(3) 0.30519(16) 0.0626(6) Uani d . 1 C
H12 -0.6036 0.4676 0.2462 0.075 Uiso calc R 1 H

loop_
_atom_site_aniso_label
_atom_site_aniso_U_11
_atom_site_aniso_U_22
_atom_site_aniso_U_33
_atom_site_aniso_U_12
_atom_site_aniso_U_13
_atom_site_aniso_U_23
O1 0.0337(6) 0.0756(10) 0.0463(7) 0.0098(6) 0.0098(5) -0.0016(7)
O2 0.0397(7) 0.0804(10) 0.0412(7) 0.0118(7) 0.0138(5) -0.0002(6)
O3 0.0475(7) 0.0825(10) 0.0409(7) 0.0088(7) 0.0160(6) 0.0028(7)
O4 0.0356(6) 0.0586(8) 0.0405(6) 0.0033(6) 0.0139(5) -0.0032(6)
O5 0.0586(9) 0.0644(10) 0.0510(8) 0.0007(8) 0.0025(7) 0.0003(8)
C1 0.0474(10) 0.0698(13) 0.0404(9) 0.0065(10) 0.0160(8) 0.0046(9)
C2 0.0398(9) 0.0705(14) 0.0413(10) 0.0082(9) 0.0059(8) 0.0036(9)
C3 0.0336(8) 0.0420(10) 0.0463(9) 0.0023(7) 0.0110(7) -0.0004(8)
C4 0.0392(9) 0.0377(9) 0.0394(8) 0.0004(8) 0.0125(7) -0.0006(8)
C5 0.0335(8) 0.0418(10) 0.0418(9) 0.0019(7) 0.0082(7) 0.0014(7)
C6 0.0384(9) 0.0397(10) 0.0468(9) 0.0013(8) 0.0157(8) 0.0022(8)
C7 0.0436(10) 0.0446(10) 0.0481(10) 0.0005(8) 0.0201(8) 0.0025(8)
C8 0.0425(9) 0.0474(11) 0.0475(10) 0.0020(8) 0.0195(8) 0.0018(8)
C9 0.0400(9) 0.0378(9) 0.0428(9) 0.0002(7) 0.0139(7) 0.0002(7)
C10 0.0365(9) 0.0564(12) 0.0456(10) 0.0014(8) 0.0163(8) -0.0019(8)
C11 0.0408(9) 0.0530(11) 0.0498(10) 0.0010(8) 0.0170(9) -0.0079(9)
C12 0.0486(11) 0.0767(15) 0.0552(12) 0.0074(11) 0.0076(10) -0.0088(11)

loop_
_atom_type_symbol
_atom_type_description
_atom_type_scat_dispersion_real
_atom_type_scat_dispersion_imag
_atom_type_scat_source
C C 0.0033 0.0016 'International Tables Vol C Tables 4.2.6.8 and 6.1.1.4'
H H 0.0000 0.0000 'International Tables Vol C Tables 4.2.6.8 and 6.1.1.4'
O O 0.0106 0.0060 'International Tables Vol C Tables 4.2.6.8 and 6.1.1.4'

loop_
_geom_angle_atom_site_label_1
_geom_angle_atom_site_label_2
_geom_angle_atom_site_label_3
_geom_angle
_geom_angle_publ_flag
C3 O1 H1 109.5 ?
C4 O2 H2 109.5 ?
C9 O4 C10 114.15(13) yes
H5B O5 H5A 115(2) ?
C2 C1 C6 121.35(16) ?
C2 C1 H1A 119.3 ?
C6 C1 H1A 119.3 ?
C3 C2 C1 120.10(16) ?
C3 C2 H2A 120.0 ?
C1 C2 H2A 120.0 ?
O1 C3 C2 125.46(15) yes
O1 C3 C4 115.23(15) yes
C2 C3 C4 119.31(15) ?
C5 C4 O2 119.31(14) yes
C5 C4 C3 120.41(15) ?
O2 C4 C3 120.28(14) yes
C4 C5 C6 120.90(15) ?
C4 C5 H5 119.5 ?
C6 C5 H5 119.5 ?
C1 C6 C5 117.93(15) ?
C1 C6 C7 119.51(16) ?
C5 C6 C7 122.54(15) ?
C8 C7 C6 128.70(17) ?
C8 C7 H7 115.6 ?
C6 C7 H7 115.6 ?
C7 C8 C9 120.81(17) ?
C7 C8 H8 119.6 ?
C9 C8 H8 119.6 ?
O3 C9 O4 121.44(15) yes
O3 C9 C8 125.79(16) yes
O4 C9 C8 112.77(15) yes
O4 C10 C11 109.00(14) yes
O4 C10 H10A 109.9 ?
C11 C10 H10A 109.9 ?
O4 C10 H10B 109.9 ?
C11 C10 H10B 109.9 ?
H10A C10 H10B 108.3 ?
C12 C11 C10 175.7(2) ?
C11 C12 H12 180.0 ?

loop_
_geom_bond_atom_site_label_1
_geom_bond_atom_site_label_2
_geom_bond_distance
_geom_bond_publ_flag
O1 C3 1.356(2) yes
O1 H1 0.8299 ?
O2 C4 1.372(2) yes
O2 H2 0.8299 yes
O3 C9 1.2108(19) yes
O4 C9 1.336(2) yes
O4 C10 1.446(2) yes
O5 H5B 0.851(10) yes
O5 H5A 0.847(10) yes
C1 C2 1.381(2) ?
C1 C6 1.387(2) ?
C1 H1A 0.9300 ?
C2 C3 1.375(2) ?
C2 H2A 0.9300 ?
C3 C4 1.396(2) ?
C4 C5 1.368(2) ?
C5 C6 1.398(2) ?
C5 H5 0.9300 ?
C6 C7 1.453(2) ?
C7 C8 1.327(2) ?
C7 H7 0.9300 ?
C8 C9 1.455(2) ?
C8 H8 0.9300 ?
C10 C11 1.448(2) ?
C10 H10A 0.9700 ?
C10 H10B 0.9700 ?
C11 C12 1.164(3) ?
C12 H12 0.9300 ?

loop_
_geom_hbond_atom_site_label_D
_geom_hbond_atom_site_label_H
_geom_hbond_atom_site_label_A
_geom_hbond_site_symmetry_A
_geom_hbond_distance_DH
_geom_hbond_distance_HA
_geom_hbond_distance_DA
_geom_hbond_angle_DHA
_geom_hbond_publ_flag
O1 H1 O5 . 0.83 1.90 2.7150(19) 166 yes
O2 H2 O5 3_656 0.83 2.20 2.920(2) 145 yes
O2 H2 O1 . 0.83 2.22 2.6655(17) 114 yes
O5 H5B O3 2_546 0.851(10) 1.961(16) 2.757(2) 155(3) yes
O5 H5A O2 4_666 0.847(10) 2.278(19) 3.028(2) 148(3) yes
C12 H12 O2 2_455 0.93 2.40 3.260(3) 154 yes

loop_
_geom_torsion_atom_site_label_1
_geom_torsion_atom_site_label_2
_geom_torsion_atom_site_label_3
_geom_torsion_atom_site_label_4
_geom_torsion
C6 C1 C2 C3 -0.2(3)
C1 C2 C3 O1 -179.85(18)
C1 C2 C3 C4 -0.1(3)
O1 C3 C4 C5 -179.97(16)
C2 C3 C4 C5 0.2(3)
O1 C3 C4 O2 -0.8(2)
C2 C3 C4 O2 179.43(17)
O2 C4 C5 C6 -179.34(16)
C3 C4 C5 C6 -0.1(3)
C2 C1 C6 C5 0.3(3)
C2 C1 C6 C7 178.79(19)
C4 C5 C6 C1 -0.1(3)
C4 C5 C6 C7 -178.58(16)
C1 C6 C7 C8 -175.7(2)
C5 C6 C7 C8 2.8(3)
C6 C7 C8 C9 178.76(17)
C10 O4 C9 O3 0.8(2)
C10 O4 C9 C8 -179.31(15)
C7 C8 C9 O3 0.0(3)
C7 C8 C9 O4 -179.88(17)
C9 O4 C10 C11 175.34(15)

loop_
_cod_related_entry_id
_cod_related_entry_database
_cod_related_entry_code
1 ChemSpider 30654814
